data_1540705
loop_
_publ_author_name
'de la Torre, A.G.'
'Bruque, S.'
'Campo, J.'
'Aranda, M.A.G.'

_publ_section_title
;
 The superstructure of C3S from synchrotron and neutron powder diffraction
 and its role in quantitative phase analyses
;
_journal_name_full 'Cement and Concrete Research'
_journal_page_first 1347
_journal_page_last 1356
_journal_volume 32
_journal_year 2002
_chemical_formula_sum 'Ca3 O5 Si'
_chemical_name_mineral Alite
_chemical_name_systematic 'Ca3 (Si O4) O'
_space_group_IT_number 8
_symmetry_space_group_name_Hall 'C -2y'
_symmetry_space_group_name_H-M 'C 1 m 1'
_cell_angle_alpha 90
_cell_angle_beta 94.137
_cell_angle_gamma 90
_cell_formula_units_Z 36
_cell_length_a 33.1078
_cell_length_b 7.0355
_cell_length_c 18.5211
_cell_volume 4302.878
_citation_journal_id_ASTM CCNRAI
_cod_data_source_file C3S_DeLaTorre_2002.cif
_cod_data_source_block DelaTorre_C3S
_cod_original_cell_volume 4302.877
_cod_original_formula_sum 'Ca3 O5 Si1'
_cod_database_code 1540705

loop_
_symmetry_equiv_pos_as_xyz
x,y,z
x,-y,z
x+1/2,y+1/2,z
x+1/2,-y+1/2,z

loop_
_atom_site_label
_atom_site_type_symbol
_atom_site_fract_x
_atom_site_fract_y
_atom_site_fract_z
_atom_site_occupancy
_atom_site_U_iso_or_equiv
O13 O-2 0.6976 0 0.2982 1 0.0
O3 O-2 0.0309 0 0.602 1 0.0
O49 O-2 0.1303 0.1876 0.6686 0.59 0.0
Ca16 Ca+2 0.7236 0 0.4022 1 0.0
O41 O-2 0.1298 0.875 0.2129 0.5 0.0
O58 O-2 0.4281 0.1787 0.2041 1 0.0
O40 O-2 0.1382 0.03 0.088 0.5 0.0
O62 O-2 0.5126 0 0.4235 1 0.0
O65 O-2 0.5623 0 0.1528 0.41 0.0
Ca4 Ca+2 -0.0119 0 0.4939 1 0.0
Si14 Si+4 0.5669 0 0.2431 1 0.0
O27 O-2 0.4338 0.1903 0.7927 1 0.0
O6 O-2 0.3313 0 0.0836 1 0.0
O70 O-2 0.5393 0.1866 0.2549 0.59 0.0
Si5 Si+4 -0.0976 0 0.0775 1 0.0
Ca14 Ca+2 0.4019 0 0.0778 1 0.0
Si17 Si+4 0.825 0 0.3337 1 0.0
Ca33 Ca+2 0.6675 0.2316 0.0152 0.5 0.0
Ca22 Ca+2 0.5849 0.2807 0.0917 0.5 0.0
O56 O-2 0.4467 0 0.3284 1 0.0
Ca54 Ca+2 0.1554 0.2713 0.8206 0.5 0.0
Ca39 Ca+2 0.6608 0.2289 0.5199 0.5 0.0
O21 O-2 0.0937 0.1865 0.4744 1 0.0
O69 O-2 0.586 0 0.1658 0.59 0.0
O24 O-2 0.2187 0.1794 0.8763 1 0.0
O78 O-2 0.7934 0.844 0.3627 0.5 0.0
Ca8 Ca+2 0.2592 0 0.1012 1 0.0
O42 O-2 0.2003 0.864 0.1537 0.5 0.0
Ca51 Ca+2 0.4826 0.277 0.6571 0.5 0.0
Si6 Si+4 0.8946 0 0.5743 1 0.0
O7 O-2 0.283 0 0.2215 1 0.0
Ca31 Ca+2 -0.0023 0.218 0.847 0.5 0.0
Ca34 Ca+2 0.6662 0.241 0.0195 0.5 0.0
O5 O-2 0.3664 0 -0.0667 1 0.0
O74 O-2 0.7689 0 0.5065 1 0.0
Ca24 Ca+2 0.2413 0.2565 0.2577 0.5 0.0
Ca41 Ca+2 0.3312 0.24 0.6806 0.5 0.0
O73 O-2 0.7815 0.1871 0.0832 1 0.0
O2 O-2 0.0342 0 0.1221 1 0.0
Ca49 Ca+2 0.8127 0.26 0.4928 0.5 0.0
Ca11 Ca+2 0.2494 0 0.6061 1 0.0
Ca53 Ca+2 0.1558 0.2721 0.8212 0.5 0.0
Si2 Si+4 0.2329 0 -0.0728 1 0.0
Ca44 Ca+2 0.8268 0.264 -0.0093 0.5 0.0
O26 O-2 0.3718 0 0.7387 1 0.0
O55 O-2 0.2186 0.1926 0.3763 0.59 0.0
O28 O-2 0.5376 0 0.8319 1 0.0
Ca12 Ca+2 -0.0817 0 0.7649 1 0.0
Ca36 Ca+2 0.3388 0.2216 0.1825 0.5 0.0
Ca25 Ca+2 -0.0969 0.265 0.4132 0.5 0.0
O81 O-2 0.8038 0 -0.0796 1 0.0
Ca35 Ca+2 0.3345 0.235 0.1718 0.5 0.0
O45 O-2 0.1104 0 0.6479 0.41 0.0
O17 O-2 0.9399 0 0.3866 1 0.0
O31 O-2 0.8757 0 0.1492 1 0.0
O60 O-2 0.4794 0 0.0762 1 0.0
Si11 Si+4 0.4176 0 0.2554 1 0.0
O63 O-2 0.4357 0 0.4713 1 0.0
O36 O-2 0.8832 0.1887 0.527 1 0.0
O76 O-2 0.7646 0.1836 0.633 1 0.0
Ca30 Ca+2 0.2444 0.2406 0.762 0.5 0.0
O32 O-2 -0.0504 0 0.1068 1 0.0
O33 O-2 0.8933 0.1899 0.0297 1 0.0
O68 O-2 0.603 0 0.3053 0.59 0.0
Ca3 Ca+2 0.3113 0 0.3342 1 0.0
Ca21 Ca+2 0.5804 0.2773 0.0841 0.5 0.0
O10 O-2 0.2857 0 0.7233 1 0.0
O15 O-2 0.6147 0 0.5497 1 0.0
O37 O-2 0.113 0 0.8333 1 0.0
O57 O-2 0.3699 0 0.2682 1 0.0
Si9 Si+4 0.1588 0 0.6621 1 0.0
O19 O-2 0.1052 0 0.3522 1 0.0
Si4 Si+4 0.5603 0 0.7582 1 0.0
O22 O-2 0.2096 0 0.0014 1 0.0
Si3 Si+4 0.4211 0 0.7473 1 0.0
O43 O-2 0.1732 0.1913 0.2111 0.5 0.0
O25 O-2 0.4415 0 0.6706 1 0.0
Ca7 Ca+2 0.5881 0 -0.0745 1 0.0
Ca48 Ca+2 0.1509 0.254 0.3288 0.5 0.0
O50 O-2 0.2397 0 0.3421 0.41 0.0
O11 O-2 0.6617 0 -0.0842 1 0.0
Ca23 Ca+2 0.2398 0.2499 0.258 0.5 0.0
Ca20 Ca+2 -0.0833 0.2745 -0.0846 0.5 0.0
Ca18 Ca+2 0.0617 0 0.7363 1 0.0
Ca9 Ca+2 -0.0815 0 0.2619 1 0.0
O79 O-2 0.8635 0.867 0.3145 0.5 0.0
O16 O-2 0.7014 0 0.7697 1 0.0
O18 O-2 0.9564 0 0.903 1 0.0
Ca42 Ca+2 0.331 0.236 0.6771 0.5 0.0
O4 O-2 -0.0101 0 0.7493 1 0.0
Si10 Si+4 0.2243 0 0.4237 1 0.0
O83 O-2 0.8095 0.1912 0.7989 1 0.0
Ca45 Ca+2 0.4904 0.26 0.1593 0.5 0.0
O1 O-2 0.9921 0 0.2524 1 0.0
O75 O-2 0.702 0 0.5788 1 0.0
Ca27 Ca+2 0.5759 0.25 0.5965 0.5 0.0
Ca5 Ca+2 0.6531 0 0.6651 1 0.0
O67 O-2 0.5482 0.1931 0.2718 0.41 0.0
O8 O-2 0.3525 0 0.4435 1 0.0
O29 O-2 0.6091 0 0.7699 1 0.0
O48 O-2 0.1776 0 0.5831 0.59 0.0
Ca10 Ca+2 0.5848 0 0.4262 1 0.0
O52 O-2 0.1998 0.1918 0.4298 0.41 0.0
O82 O-2 0.8726 0 0.859 1 0.0
Ca15 Ca+2 0.0646 0 0.2418 1 0.0
Ca50 Ca+2 0.8139 0.2611 0.4998 0.5 0.0
O47 O-2 0.1953 0 0.7258 0.59 0.0
O59 O-2 0.4706 0 -0.0695 1 0.0
Si18 Si+4 0.8243 0 0.8424 1 0.0
O61 O-2 0.5329 0.1844 0.0031 1 0.0
O54 O-2 0.2644 0 0.4777 0.59 0.0
O35 O-2 -0.0569 0 0.5918 1 0.0
O64 O-2 0.4939 0.1927 0.5364 1 0.0
O51 O-2 0.2642 0 0.4814 0.41 0.0
O34 O-2 0.8717 0 0.6495 1 0.0
Ca47 Ca+2 0.1502 0.254 0.3293 0.5 0.0
O46 O-2 0.1762 0.1852 0.7047 0.41 0.0
O12 O-2 0.617 0 0.0406 1 0.0
Ca2 Ca+2 0.6595 0 0.1605 1 0.0
O80 O-2 0.8444 0.123 0.3998 0.5 0.0
Ca28 Ca+2 0.5651 0.223 0.5716 0.5 0.0
O14 O-2 0.6537 0 0.4255 1 0.0
Si16 Si+4 0.7506 0 0.5842 1 0.0
O72 O-2 0.7138 0 0.032 1 0.0
Ca37 Ca+2 -0.0049 0.2346 0.3463 0.5 0.0
Ca19 Ca+2 -0.0835 0.2749 -0.0847 0.5 0.0
O20 O-2 0.0327 0 0.4098 1 0.0
Si7 Si+4 0.0917 0 -0.0895 1 0.0
O23 O-2 0.2806 0 -0.053 1 0.0
Si13 Si+4 0.4845 0 0.4913 1 0.0
O66 O-2 0.6162 0 0.2602 0.41 0.0
Si1 Si+4 0.0816 0 0.4254 1 0.0
Ca26 Ca+2 -0.0938 0.2926 0.4099 0.5 0.0
Si15 Si+4 0.7532 0 0.0911 1 0.0
Ca1 Ca+2 -0.0024 0 0.0104 1 0.0
Ca13 Ca+2 0.7322 0 -0.0925 1 0.0
Ca32 Ca+2 -0.0004 0.232 0.8424 0.5 0.0
O71 O-2 0.7352 0 0.1707 1 0.0
Ca38 Ca+2 -0.0051 0.2382 0.3444 0.5 0.0
O39 O-2 0.1071 0.1873 -0.0459 1 0.0
O38 O-2 0.0435 0 0.8975 1 0.0
Ca40 Ca+2 0.657 0.2178 0.5225 0.5 0.0
Ca43 Ca+2 0.826 0.27 -0.0115 0.5 0.0
O77 O-2 0.8031 0.092 0.262 0.5 0.0
O44 O-2 0.1803 0 0.5844 0.41 0.0
Ca17 Ca+2 0.3895 0 0.5731 1 0.0
Ca46 Ca+2 0.4906 0.257 0.1601 0.5 0.0
Ca52 Ca+2 0.4821 0.266 0.6563 0.5 0.0
Si12 Si+4 0.502 0 0.0003 1 0.0
Ca29 Ca+2 0.2436 0.25 0.7523 0.5 0.0
O53 O-2 0.1873 0 0.4797 0.59 0.0
Ca6 Ca+2 0.3188 0 0.8407 1 0.0
O9 O-2 0.3245 0 0.5929 1 0.0
O30 O-2 0.546 0.1822 0.7089 1 0.0
Si8 Si+4 0.1615 0 0.1677 1 0.0
